data_7157046
loop_
_publ_author_name
'Pozharskii, Alexander F.'
'Ozeryanskii, Valery A.'
'Mikshiev, Vladimir Y.'
'Chernyshev, Anatoly V.'
'Metelitsa, Anatoly V.'
'Antonov, Alexander S.'

_publ_section_title
;
 Proton-induced fluorescence in modified quino[7,8-h]quinolines: dual
 sensing for protons and \p-donors.
;
_journal_issue 35
_journal_name_full 'Organic &amp; biomolecular chemistry'
_journal_page_first 8221
_journal_page_last 8233
_journal_paper_doi 10.1039/c9ob01391a
_journal_volume 17
_journal_year 2019
_chemical_formula_moiety 'C18 H16 N2 O2'
_chemical_formula_sum 'C18 H16 N2 O2'
_chemical_formula_weight 292.33
_chemical_melting_point 391.6(5)
_chemical_name_systematic 10-Ethoxycarbamoylpyrido[2,3-e]acenaphthene
_space_group_IT_number 14
_space_group_name_Hall '-P 2yn'
_space_group_name_H-M_alt 'P 1 21/n 1'
_symmetry_cell_setting monoclinic
_symmetry_space_group_name_Hall '-P 2yn'
_symmetry_space_group_name_H-M 'P 1 21/n 1'
_atom_sites_solution_hydrogens mixed
_atom_sites_solution_primary direct
_atom_sites_solution_secondary difmap
_audit_creation_method SHELXL-97
_audit_update_record
;
2019-05-31 deposited with the CCDC.    2019-07-30 downloaded from the CCDC.
;
_cell_angle_alpha 90.00
_cell_angle_beta 93.406(4)
_cell_angle_gamma 90.00
_cell_formula_units_Z 4
_cell_length_a 4.6952(10)
_cell_length_b 20.135(4)
_cell_length_c 14.864(3)
_cell_measurement_reflns_used 2740
_cell_measurement_temperature 120(2)
_cell_measurement_theta_max 27.52
_cell_measurement_theta_min 2.45
_cell_volume 1402.7(5)
_computing_cell_refinement 'SAINT (Bruker, 2009)'
_computing_data_collection 'APEX (Bruker, 2009)'
_computing_data_reduction 'SAINT (Bruker, 2009)'
_computing_molecular_graphics 'SHELXTL (Sheldrick, 2008)'
_computing_publication_material 'SHELXTL (Sheldrick, 2008) and PLATON (Spek, 2009)'
_computing_structure_refinement 'SHELXTL (Sheldrick, 2008)'
_computing_structure_solution 'SHELXTL (Sheldrick, 2008)'
_diffrn_ambient_temperature 120(2)
_diffrn_measured_fraction_theta_full 0.981
_diffrn_measured_fraction_theta_max 0.981
_diffrn_measurement_device_type 'Bruker APEX-II CCD'
_diffrn_measurement_method '\f and \w scans'
_diffrn_radiation_monochromator graphite
_diffrn_radiation_source 'sealed tube'
_diffrn_radiation_type MoK\a
_diffrn_radiation_wavelength 0.71073
_diffrn_reflns_av_R_equivalents 0.0000
_diffrn_reflns_av_sigmaI/netI 0.0556
_diffrn_reflns_limit_h_max 5
_diffrn_reflns_limit_h_min -5
_diffrn_reflns_limit_k_max 24
_diffrn_reflns_limit_k_min 0
_diffrn_reflns_limit_l_max 18
_diffrn_reflns_limit_l_min 0
_diffrn_reflns_number 2707
_diffrn_reflns_theta_full 26.00
_diffrn_reflns_theta_max 26.00
_diffrn_reflns_theta_min 1.70
_diffrn_standards_decay_% 0
_diffrn_standards_number 0
_exptl_absorpt_coefficient_mu 0.092
_exptl_absorpt_correction_type none
_exptl_crystal_colour red-orange
_exptl_crystal_density_diffrn 1.384
_exptl_crystal_density_method 'not measured'
_exptl_crystal_description prizm
_exptl_crystal_F_000 616
_exptl_crystal_preparation Luminescent
_exptl_crystal_recrystallization_method 'Re-crystallisation from solvent: acetonitrile'
_exptl_crystal_size_max 0.18
_exptl_crystal_size_mid 0.14
_exptl_crystal_size_min 0.12
_refine_diff_density_max 0.329
_refine_diff_density_min -0.235
_refine_diff_density_rms 0.060
_refine_ls_extinction_method none
_refine_ls_goodness_of_fit_ref 1.004
_refine_ls_hydrogen_treatment mixed
_refine_ls_matrix_type full
_refine_ls_number_parameters 204
_refine_ls_number_reflns 2707
_refine_ls_number_restraints 0
_refine_ls_restrained_S_all 1.004
_refine_ls_R_factor_all 0.0991
_refine_ls_R_factor_gt 0.0850
_refine_ls_shift/su_max 0.000
_refine_ls_shift/su_mean 0.000
_refine_ls_structure_factor_coef Fsqd
_refine_ls_weighting_details 'calc w=1/[\s^2^(Fo^2^)+(0.0610P)^2^+2.5500P] where P=(Fo^2^+2Fc^2^)/3'
_refine_ls_weighting_scheme calc
_refine_ls_wR_factor_gt 0.1778
_refine_ls_wR_factor_ref 0.1877
_reflns_number_gt 2289
_reflns_number_total 2707
_reflns_threshold_expression I>2\s(I)
_cod_data_source_file c9ob01391a2.cif
_cod_data_source_block s17
_cod_depositor_comments
;
The following automatic conversions were performed:

'_chemical_melting_point' value '118-119 deg.C' was changed to
'391.6(5)' - it was converted from degrees Celsius(C) to Kelvins(K),
the average value was taken and precision was estimated.

'_symmetry_cell_setting' value 'Monoclinic' changed to 'monoclinic'
according to
/home/data/users/saulius/crontab/automatic-downloads/rss-feeds/RSC/lib/dictionaries/cif_core.dic
dictionary named 'cif_core.dic' version 2.4.2 from 2011-04-26.

Automatic conversion script
Id: cif_fix_values 4973 2017-02-22 13:04:09Z antanas 

 Adding full bibliography for 7157043--7157048.cif.
;
_cod_original_sg_symbol_H-M 'P 21/n  '
_cod_database_code 7157046

loop_
_symmetry_equiv_pos_as_xyz
'x, y, z'
'-x+1/2, y+1/2, -z+1/2'
'-x, -y, -z'
'x-1/2, -y-1/2, z-1/2'

loop_
_atom_site_label
_atom_site_type_symbol
_atom_site_fract_x
_atom_site_fract_y
_atom_site_fract_z
_atom_site_U_iso_or_equiv
_atom_site_adp_type
_atom_site_occupancy
_atom_site_symmetry_multiplicity
_atom_site_calc_flag
_atom_site_refinement_flags
O1 O 0.6744(5) 0.00966(9) 0.11460(14) 0.0336(5) Uani 1 1 d .
O2 O 0.9315(5) 0.07244(10) 0.21693(15) 0.0363(6) Uani 1 1 d .
N1 N 0.9983(6) -0.04087(12) 0.20375(17) 0.0301(6) Uani 1 1 d .
N2 N 0.9708(5) -0.17295(11) 0.16879(17) 0.0305(6) Uani 1 1 d .
C1 C 1.2173(6) -0.05472(14) 0.26922(19) 0.0281(7) Uani 1 1 d .
C2 C 1.3018(6) -0.12259(14) 0.28169(19) 0.0271(6) Uani 1 1 d .
C3 C 1.1847(6) -0.18096(14) 0.2339(2) 0.0290(7) Uani 1 1 d .
C4 C 1.2975(7) -0.24497(14) 0.2576(2) 0.0303(7) Uani 1 1 d .
C5 C 1.5240(7) -0.25359(15) 0.3263(2) 0.0316(7) Uani 1 1 d .
H5A H 1.5974 -0.2966 0.3401 0.038 Uiso 1 1 calc R
C6 C 1.6311(6) -0.19960(14) 0.3710(2) 0.0290(7) Uani 1 1 d .
C7 C 1.8613(7) -0.19235(15) 0.4464(2) 0.0344(7) Uani 1 1 d .
H7A H 2.0472 -0.2082 0.4267 0.041 Uiso 1 1 calc R
H7B H 1.8118 -0.2182 0.4999 0.041 Uiso 1 1 calc R
C8 C 1.8750(7) -0.11654(15) 0.4686(2) 0.0346(7) Uani 1 1 d .
H8A H 1.8273 -0.1082 0.5316 0.041 Uiso 1 1 calc R
H8B H 2.0674 -0.0985 0.4597 0.041 Uiso 1 1 calc R
C9 C 1.6544(6) -0.08549(15) 0.4028(2) 0.0307(7) Uani 1 1 d .
C10 C 1.5696(7) -0.02028(15) 0.3881(2) 0.0333(7) Uani 1 1 d .
H10A H 1.6591 0.0145 0.4226 0.040 Uiso 1 1 calc R
C11 C 1.3533(7) -0.00566(14) 0.3229(2) 0.0311(7) Uani 1 1 d .
H11A H 1.2959 0.0393 0.3146 0.037 Uiso 1 1 calc R
C12 C 1.5195(6) -0.13482(14) 0.3485(2) 0.0291(7) Uani 1 1 d .
C13 C 1.1753(7) -0.30042(14) 0.2113(2) 0.0339(7) Uani 1 1 d .
H13A H 1.2444 -0.3438 0.2248 0.041 Uiso 1 1 calc R
C14 C 0.9564(7) -0.29145(14) 0.1468(2) 0.0351(7) Uani 1 1 d .
H14A H 0.8702 -0.3284 0.1163 0.042 Uiso 1 1 calc R
C15 C 0.8630(7) -0.22678(15) 0.1269(2) 0.0329(7) Uani 1 1 d .
H15A H 0.7151 -0.2209 0.0812 0.039 Uiso 1 1 calc R
C16 C 0.8754(6) 0.01904(14) 0.1824(2) 0.0286(7) Uani 1 1 d .
C17 C 0.5279(7) 0.06905(15) 0.0810(2) 0.0360(8) Uani 1 1 d .
H17A H 0.4988 0.0995 0.1319 0.043 Uiso 1 1 calc R
H17B H 0.3380 0.0567 0.0536 0.043 Uiso 1 1 calc R
C18 C 0.6955(8) 0.10424(15) 0.0118(2) 0.0425(9) Uani 1 1 d .
H18A H 0.5880 0.1430 -0.0112 0.064 Uiso 1 1 calc R
H18B H 0.7280 0.0739 -0.0380 0.064 Uiso 1 1 calc R
H18C H 0.8794 0.1187 0.0398 0.064 Uiso 1 1 calc R
H1 H 0.917(7) -0.0760(18) 0.174(2) 0.034(9) Uiso 1 1 d .

loop_
_atom_site_aniso_label
_atom_site_aniso_U_11
_atom_site_aniso_U_22
_atom_site_aniso_U_33
_atom_site_aniso_U_23
_atom_site_aniso_U_13
_atom_site_aniso_U_12
O1 0.0440(13) 0.0186(10) 0.0373(12) 0.0013(9) -0.0052(10) 0.0023(9)
O2 0.0472(14) 0.0157(10) 0.0450(13) -0.0017(9) -0.0059(10) -0.0005(9)
N1 0.0353(15) 0.0189(12) 0.0356(14) -0.0007(10) -0.0020(11) 0.0001(10)
N2 0.0375(15) 0.0202(12) 0.0334(14) -0.0013(10) -0.0017(11) -0.0003(10)
C1 0.0318(16) 0.0239(14) 0.0285(15) 0.0045(11) 0.0021(12) 0.0024(12)
C2 0.0312(16) 0.0204(13) 0.0296(15) -0.0017(12) 0.0020(12) 0.0000(11)
C3 0.0336(17) 0.0209(14) 0.0325(16) 0.0024(12) 0.0012(13) -0.0001(12)
C4 0.0358(18) 0.0222(14) 0.0334(17) 0.0023(12) 0.0066(14) 0.0013(12)
C5 0.0360(18) 0.0232(14) 0.0357(17) 0.0049(12) 0.0025(14) 0.0065(12)
C6 0.0294(16) 0.0263(15) 0.0311(16) 0.0032(12) 0.0007(13) 0.0020(12)
C7 0.0373(18) 0.0316(16) 0.0340(17) 0.0049(13) 0.0007(14) 0.0037(13)
C8 0.0368(18) 0.0343(17) 0.0326(17) -0.0019(13) 0.0021(14) -0.0018(13)
C9 0.0310(16) 0.0303(15) 0.0311(16) 0.0026(12) 0.0034(13) -0.0018(12)
C10 0.0383(18) 0.0236(15) 0.0381(17) -0.0035(12) 0.0026(14) -0.0038(13)
C11 0.0402(18) 0.0191(14) 0.0336(16) 0.0001(12) -0.0003(14) -0.0022(12)
C12 0.0346(17) 0.0200(14) 0.0328(16) 0.0019(12) 0.0026(13) -0.0012(12)
C13 0.0407(19) 0.0186(14) 0.0425(19) -0.0012(12) 0.0047(15) 0.0018(12)
C14 0.0400(19) 0.0208(14) 0.0443(19) -0.0047(13) 0.0004(15) -0.0012(13)
C15 0.0381(18) 0.0269(15) 0.0330(17) -0.0023(12) -0.0038(14) 0.0003(13)
C16 0.0334(16) 0.0220(14) 0.0304(16) 0.0008(12) 0.0011(13) -0.0027(12)
C17 0.0408(18) 0.0261(15) 0.0404(18) 0.0029(13) -0.0023(14) 0.0077(13)
C18 0.059(2) 0.0250(16) 0.043(2) 0.0071(14) -0.0037(17) 0.0035(15)

loop_
_atom_type_symbol
_atom_type_description
_atom_type_scat_dispersion_real
_atom_type_scat_dispersion_imag
_atom_type_scat_source
C C 0.0033 0.0016 'International Tables Vol C Tables 4.2.6.8 and 6.1.1.4'
H H 0.0000 0.0000 'International Tables Vol C Tables 4.2.6.8 and 6.1.1.4'
N N 0.0061 0.0033 'International Tables Vol C Tables 4.2.6.8 and 6.1.1.4'
O O 0.0106 0.0060 'International Tables Vol C Tables 4.2.6.8 and 6.1.1.4'

loop_
_geom_angle_atom_site_label_1
_geom_angle_atom_site_label_2
_geom_angle_atom_site_label_3
_geom_angle
C16 O1 C17 115.9(2)
C16 N1 C1 128.3(3)
C16 N1 H1 115(2)
C1 N1 H1 117(2)
C15 N2 C3 118.6(2)
C11 C1 N1 123.1(3)
C11 C1 C2 119.1(3)
N1 C1 C2 117.8(3)
C12 C2 C1 116.3(3)
C12 C2 C3 116.0(2)
C1 C2 C3 127.6(3)
N2 C3 C4 121.9(3)
N2 C3 C2 119.3(2)
C4 C3 C2 118.8(3)
C13 C4 C3 117.2(3)
C13 C4 C5 120.7(3)
C3 C4 C5 122.1(3)
C6 C5 C4 119.2(3)
C6 C5 H5A 120.4
C4 C5 H5A 120.4
C5 C6 C12 119.6(3)
C5 C6 C7 131.8(3)
C12 C6 C7 108.6(3)
C6 C7 C8 105.6(2)
C6 C7 H7A 110.6
C8 C7 H7A 110.6
C6 C7 H7B 110.6
C8 C7 H7B 110.6
H7A C7 H7B 108.8
C9 C8 C7 104.4(2)
C9 C8 H8A 110.9
C7 C8 H8A 110.9
C9 C8 H8B 110.9
C7 C8 H8B 110.9
H8A C8 H8B 108.9
C10 C9 C12 117.6(3)
C10 C9 C8 132.1(3)
C12 C9 C8 110.2(3)
C9 C10 C11 120.0(3)
C9 C10 H10A 120.0
C11 C10 H10A 120.0
C10 C11 C1 122.5(3)
C10 C11 H11A 118.8
C1 C11 H11A 118.8
C2 C12 C9 124.5(3)
C2 C12 C6 124.3(3)
C9 C12 C6 111.2(3)
C14 C13 C4 120.0(3)
C14 C13 H13A 120.0
C4 C13 H13A 120.0
C13 C14 C15 118.8(3)
C13 C14 H14A 120.6
C15 C14 H14A 120.6
N2 C15 C14 123.5(3)
N2 C15 H15A 118.3
C14 C15 H15A 118.3
O2 C16 O1 124.3(3)
O2 C16 N1 127.3(3)
O1 C16 N1 108.4(2)
O1 C17 C18 111.4(3)
O1 C17 H17A 109.3
C18 C17 H17A 109.3
O1 C17 H17B 109.3
C18 C17 H17B 109.3
H17A C17 H17B 108.0
C17 C18 H18A 109.5
C17 C18 H18B 109.5
H18A C18 H18B 109.5
C17 C18 H18C 109.5
H18A C18 H18C 109.5
H18B C18 H18C 109.5

loop_
_geom_bond_atom_site_label_1
_geom_bond_atom_site_label_2
_geom_bond_distance
O1 C16 1.353(4)
O1 C17 1.453(3)
O2 C16 1.213(3)
N1 C16 1.366(4)
N1 C1 1.401(4)
N1 H1 0.91(3)
N2 C15 1.334(4)
N2 C3 1.362(4)
C1 C11 1.400(4)
C1 C2 1.432(4)
C2 C12 1.404(4)
C2 C3 1.464(4)
C3 C4 1.430(4)
C4 C13 1.415(4)
C4 C5 1.440(4)
C5 C6 1.355(4)
C5 H5A 0.9500
C6 C12 1.438(4)
C6 C7 1.517(4)
C7 C8 1.562(4)
C7 H7A 0.9900
C7 H7B 0.9900
C8 C9 1.517(4)
C8 H8A 0.9900
C8 H8B 0.9900
C9 C10 1.386(4)
C9 C12 1.406(4)
C10 C11 1.393(4)
C10 H10A 0.9500
C11 H11A 0.9500
C13 C14 1.375(5)
C13 H13A 0.9500
C14 C15 1.400(4)
C14 H14A 0.9500
C15 H15A 0.9500
C17 C18 1.508(5)
C17 H17A 0.9900
C17 H17B 0.9900
C18 H18A 0.9800
C18 H18B 0.9800
C18 H18C 0.9800

loop_
_geom_torsion_atom_site_label_1
_geom_torsion_atom_site_label_2
_geom_torsion_atom_site_label_3
_geom_torsion_atom_site_label_4
_geom_torsion
C16 N1 C1 C11 -2.1(5)
C16 N1 C1 C2 177.3(3)
C11 C1 C2 C12 0.0(4)
N1 C1 C2 C12 -179.3(3)
C11 C1 C2 C3 179.0(3)
N1 C1 C2 C3 -0.4(5)
C15 N2 C3 C4 0.6(4)
C15 N2 C3 C2 -178.9(3)
C12 C2 C3 N2 179.4(3)
C1 C2 C3 N2 0.4(5)
C12 C2 C3 C4 -0.1(4)
C1 C2 C3 C4 -179.1(3)
N2 C3 C4 C13 -0.8(4)
C2 C3 C4 C13 178.7(3)
N2 C3 C4 C5 179.9(3)
C2 C3 C4 C5 -0.6(4)
C13 C4 C5 C6 -178.3(3)
C3 C4 C5 C6 1.1(5)
C4 C5 C6 C12 -0.7(5)
C4 C5 C6 C7 178.8(3)
C5 C6 C7 C8 -178.6(3)
C12 C6 C7 C8 0.9(3)
C6 C7 C8 C9 -1.0(3)
C7 C8 C9 C10 -179.0(3)
C7 C8 C9 C12 0.9(3)
C12 C9 C10 C11 1.5(4)
C8 C9 C10 C11 -178.7(3)
C9 C10 C11 C1 -1.1(5)
N1 C1 C11 C10 179.6(3)
C2 C1 C11 C10 0.3(5)
C1 C2 C12 C9 0.4(4)
C3 C2 C12 C9 -178.7(3)
C1 C2 C12 C6 179.6(3)
C3 C2 C12 C6 0.5(4)
C10 C9 C12 C2 -1.2(5)
C8 C9 C12 C2 179.0(3)
C10 C9 C12 C6 179.5(3)
C8 C9 C12 C6 -0.3(4)
C5 C6 C12 C2 -0.1(5)
C7 C6 C12 C2 -179.7(3)
C5 C6 C12 C9 179.2(3)
C7 C6 C12 C9 -0.4(4)
C3 C4 C13 C14 -0.3(5)
C5 C4 C13 C14 179.1(3)
C4 C13 C14 C15 1.4(5)
C3 N2 C15 C14 0.6(5)
C13 C14 C15 N2 -1.6(5)
C17 O1 C16 O2 2.1(4)
C17 O1 C16 N1 -177.9(2)
C1 N1 C16 O2 -0.6(5)
C1 N1 C16 O1 179.4(3)
C16 O1 C17 C18 84.1(3)
